data_2001473
loop_
_publ_author_name
'Ferguson, G.'
'Gallagher, J. F.'
'Pappalardo, S.'

_publ_section_title
;
 Structure of the partial cone conformer of
 25,26,27,28-tetrakis[(2-pyridylmethyl)oxy]calix[4]arene
;
_journal_issue 8
_journal_name_full 'Acta Crystallographica Section C'
_journal_page_first 1537
_journal_page_last 1540
_journal_paper_doi 10.1107/S0108270193000897
_journal_volume 49
_journal_year 1993
_chemical_formula_moiety 'C52 H44 N4 O4 '
_chemical_formula_sum 'C52 H44 N4 O4'
_chemical_formula_weight 788.93
_chemical_name_common Tetrakis[(2-pyridylmethyl)oxy]calix[4]arene
_chemical_name_systematic
;
25,26,27,28-Tetrakis[(2-pyridylmethyl)oxy]calix[4]arene
;
_space_group_IT_number 2
_symmetry_cell_setting triclinic
_symmetry_space_group_name_Hall '-P 1'
_symmetry_space_group_name_H-M 'P -1'
_cell_angle_alpha 81.416(4)
_cell_angle_beta 78.567(4)
_cell_angle_gamma 78.379(4)
_cell_formula_units_Z 2
_cell_length_a 10.3739(5)
_cell_length_b 12.0037(6)
_cell_length_c 17.3827(9)
_cell_measurement_reflns_used 25
_cell_measurement_temperature 293
_cell_measurement_theta_max 19.30
_cell_measurement_theta_min 9.50
_cell_volume 2064.62(18)
_computing_cell_refinement 'Enraf-Nonius CAD-4 software'
_computing_data_collection 'Enraf-Nonius CAD-4 software'
_computing_data_reduction 'NRCVAX DATRD2'
_computing_molecular_graphics NRCVAX
_computing_publication_material 'NRCVAX TABLES'
_computing_structure_refinement 'NRCVAX LSTSQ'
_computing_structure_solution 'NRCVAX SOLVER'
_diffrn_ambient_temperature 293
_diffrn_measurement_device 'Nonius CAD-4'
_diffrn_measurement_method \w/2\q
_diffrn_radiation_monochromator graphite
_diffrn_radiation_source 'xray tube'
_diffrn_radiation_type 'Mo K\a'
_diffrn_radiation_wavelength 0.70930
_diffrn_reflns_limit_h_max 11
_diffrn_reflns_limit_h_min -11
_diffrn_reflns_limit_k_max 13
_diffrn_reflns_limit_k_min 0
_diffrn_reflns_limit_l_max 19
_diffrn_reflns_limit_l_min -19
_diffrn_reflns_number 6450
_diffrn_reflns_theta_max 23.92
_diffrn_reflns_theta_min 2.00
_diffrn_standards_decay_% 2.0
_diffrn_standards_interval_time 60
_diffrn_standards_number 3
_exptl_absorpt_coefficient_mu 0.08
_exptl_absorpt_correction_T_max 1.0000
_exptl_absorpt_correction_T_min 1.0000
_exptl_absorpt_correction_type none
_exptl_crystal_colour block
_exptl_crystal_density_diffrn 1.269
_exptl_crystal_description colourless
_exptl_crystal_F_000 832
_exptl_crystal_size_max 0.25
_exptl_crystal_size_mid 0.25
_exptl_crystal_size_min 0.15
_refine_diff_density_max 0.20
_refine_diff_density_min -0.20
_refine_ls_extinction_coef 59E2(11)
_refine_ls_extinction_method 'Larson (1970)'
_refine_ls_goodness_of_fit_obs 1.30
_refine_ls_hydrogen_treatment 'C-H, 0.95 \%A riding'
_refine_ls_matrix_type full
_refine_ls_number_parameters 542
_refine_ls_number_reflns 2605
_refine_ls_R_factor_all 0.169
_refine_ls_R_factor_obs 0.053
_refine_ls_shift/esd_max 0.000
_refine_ls_structure_factor_coef F
_refine_ls_weighting_details 'w = 1/[\s^2^(F)+0.0006F^2^]'
_refine_ls_weighting_scheme calc
_refine_ls_wR_factor_all 0.069
_refine_ls_wR_factor_obs 0.054
_reflns_number_observed 2605
_reflns_number_total 6450
_reflns_observed_criterion Inet>2.0\s(Inet)
_cod_data_source_file ab1052.cif
_cod_data_source_block calix
_cod_depositor_comments
;
The following automatic conversions were performed:
'_symmetry_cell_setting' value 'Triclinic' changed to 'triclinic'
according to '/home/saulius/struct/CIF-dictionaries/cif_core.dic'
dictionary named 'cif_core.dic' version 2.4.1 from
2010-06-29.

'_refine_ls_matrix_type' value 'Full' changed to 'full'
according to '/home/saulius/struct/CIF-dictionaries/cif_core.dic'
dictionary named 'cif_core.dic' version 2.4.1 from 2010-06-29.

Automatic conversion script
Id: cif_fix_enum 1527 2010-12-29 10:47:43Z saulius 

The following automatic conversions were performed:

'_symmetry_cell_setting' value 'Triclinic' changed to 'triclinic'
according to /home/saulius/struct/CIF-dictionaries/cif_core.dic
dictionary named 'cif_core.dic' version 2.4.1 from
2010-06-29.

'_refine_ls_matrix_type' value 'Full' changed to 'full'
according to /home/saulius/struct/CIF-dictionaries/cif_core.dic
dictionary named 'cif_core.dic' version 2.4.1 from 2010-06-29.

Automatic conversion script
Id: cif_fix_values 1715 2011-07-08 13:25:40Z adriana 

The following automatic conversions were performed:

'_refine_ls_weighting_scheme' value '1/[\s^2^(F)+0.0006F^2^]' was
changed to 'calc'. New tag '_refine_ls_weighting_details' was
created. The value of the new tag was set to 'w =
1/[\s^2^(F)+0.0006F^2^]'.

Automatic conversion script
Id: cif_fix_values 3143 2015-03-26 13:38:13Z robertas 
;
_cod_original_cell_volume 2064.63(18)
_cod_original_formula_sum 'C52 H44 N4 O4 '
_cod_database_code 2001473

loop_
_symmetry_equiv_pos_as_xyz
x,y,z
-x,-y,-z

loop_
_atom_site_aniso_label
_atom_site_aniso_U_11
_atom_site_aniso_U_22
_atom_site_aniso_U_33
_atom_site_aniso_U_12
_atom_site_aniso_U_13
_atom_site_aniso_U_23
_atom_site_aniso_type_symbol
OA 0.036(2) 0.034(2) 0.044(2) -0.020(4) 0.000(4) -0.015(4) O
C1A 0.036(4) 0.034(3) 0.044(4) -0.025(6) 0.002(6) -0.019(6) C
C2A 0.042(4) 0.040(4) 0.047(4) -0.042(6) -0.017(6) -0.011(6) C
C3A 0.075(5) 0.048(4) 0.041(4) -0.044(8) -0.025(7) -0.020(6) C
C4A 0.068(5) 0.044(4) 0.049(4) -0.022(7) 0.017(7) -0.038(7) C
C5A 0.043(4) 0.037(4) 0.061(4) -0.013(6) 0.001(7) -0.019(7) C
C6A 0.037(4) 0.027(3) 0.049(4) -0.014(6) -0.016(6) -0.013(6) C
C7A 0.053(4) 0.055(4) 0.055(4) -0.025(7) -0.036(7) 0.002(7) C
C8A 0.042(4) 0.045(4) 0.067(4) -0.020(7) 0.006(7) -0.025(7) C
C9A 0.026(4) 0.041(4) 0.052(4) -0.005(6) -0.014(6) -0.012(6) C
N10A 0.035(3) 0.054(3) 0.054(3) -0.028(6) -0.007(5) -0.019(5) N
C11A 0.052(5) 0.054(4) 0.054(4) -0.037(7) 0.009(7) -0.001(7) C
C12A 0.049(5) 0.057(5) 0.051(4) -0.020(7) 0.003(7) -0.030(7) C
C13A 0.045(4) 0.047(4) 0.072(5) -0.014(7) -0.012(8) -0.039(7) C
C14A 0.035(4) 0.050(4) 0.062(4) -0.028(7) -0.005(7) -0.021(7) C
OB 0.065(3) 0.053(3) 0.034(2) -0.017(5) -0.012(4) 0.002(4) O
C1B 0.054(5) 0.043(4) 0.034(4) 0.006(7) -0.021(7) 0.003(6) C
C2B 0.051(4) 0.038(4) 0.041(4) -0.007(7) -0.024(7) 0.005(6) C
C3B 0.059(5) 0.044(4) 0.065(5) -0.005(8) -0.015(8) -0.012(7) C
C4B 0.051(5) 0.060(5) 0.070(5) 0.015(8) -0.004(8) -0.028(8) C
C5B 0.041(4) 0.057(4) 0.069(5) 0.000(7) -0.025(7) -0.005(8) C
C6B 0.048(4) 0.038(4) 0.052(4) -0.013(7) -0.036(7) 0.005(7) C
C7B 0.063(5) 0.044(4) 0.048(4) -0.030(7) -0.014(7) 0.005(6) C
C8B 0.097(6) 0.075(5) 0.038(4) -0.081(9) -0.017(7) 0.011(7) C
C9B 0.058(5) 0.048(4) 0.039(4) -0.033(7) -0.015(7) 0.001(6) C
N10B 0.089(5) 0.085(5) 0.075(4) -0.017(8) -0.069(7) -0.043(7) N
C11B 0.103(7) 0.083(6) 0.089(6) -0.017(11) -0.057(11) -0.062(10) C
C12B 0.105(8) 0.109(8) 0.075(6) -0.079(12) -0.069(11) -0.035(11) C
C13B 0.084(6) 0.106(7) 0.111(7) 0.004(11) -0.123(11) -0.017(11) C
C14B 0.073(6) 0.066(5) 0.087(6) 0.016(9) -0.060(9) -0.023(8) C
OC 0.048(3) 0.040(2) 0.044(2) -0.024(4) -0.009(4) -0.020(4) O
C1C 0.043(4) 0.034(4) 0.035(4) -0.033(6) 0.001(6) -0.016(6) C
C2C 0.035(4) 0.038(4) 0.039(4) -0.023(6) 0.015(6) -0.003(6) C
C3C 0.051(4) 0.055(4) 0.043(4) -0.039(7) -0.008(6) -0.037(7) C
C4C 0.063(5) 0.041(4) 0.071(5) -0.040(7) -0.004(8) -0.042(7) C
C5C 0.056(5) 0.034(4) 0.073(5) -0.025(7) -0.015(8) -0.001(7) C
C6C 0.055(4) 0.037(4) 0.036(3) -0.028(6) -0.004(6) 0.003(6) C
C7C 0.043(4) 0.054(4) 0.041(4) -0.029(7) -0.019(6) -0.021(6) C
C8C 0.057(5) 0.070(5) 0.062(4) -0.036(8) 0.026(8) -0.054(8) C
C9C 0.057(5) 0.044(4) 0.041(4) -0.018(7) -0.009(7) -0.018(6) C
N10C 0.100(5) 0.114(5) 0.092(5) -0.108(9) 0.077(9) -0.128(9) N
C11C 0.120(8) 0.156(9) 0.104(7) -0.137(14) 0.118(12) -0.171(13) C
C12C 0.104(7) 0.112(7) 0.073(5) -0.081(12) 0.035(11) -0.106(10) C
C13C 0.075(6) 0.092(6) 0.075(5) -0.059(9) 0.003(9) -0.083(9) C
C14C 0.053(5) 0.070(5) 0.059(4) -0.029(8) -0.007(7) -0.055(8) C
OD 0.036(2) 0.039(2) 0.039(2) 0.017(4) -0.023(4) -0.004(4) O
C1D 0.035(4) 0.035(4) 0.032(3) -0.004(6) -0.006(6) -0.001(6) C
C2D 0.048(4) 0.028(3) 0.037(4) -0.011(6) -0.021(6) 0.004(6) C
C3D 0.046(4) 0.045(4) 0.032(3) -0.017(7) -0.010(6) 0.002(6) C
C4D 0.044(4) 0.053(4) 0.040(4) 0.001(7) -0.013(7) -0.033(6) C
C5D 0.047(4) 0.049(4) 0.046(4) -0.011(7) -0.014(7) -0.033(6) C
C6D 0.035(4) 0.042(4) 0.033(3) -0.024(6) -0.015(6) 0.001(6) C
C7D 0.038(4) 0.038(4) 0.050(4) -0.015(6) -0.015(6) 0.005(6) C
C8D 0.046(4) 0.053(4) 0.045(4) 0.000(7) -0.011(7) -0.006(6) C
C9D 0.041(4) 0.037(3) 0.042(4) -0.021(6) -0.003(6) -0.022(6) C
N10D 0.046(4) 0.057(3) 0.063(3) 0.033(6) -0.019(6) -0.008(6) N
C11D 0.053(5) 0.067(5) 0.069(5) 0.016(8) -0.018(8) -0.023(8) C
C12D 0.051(5) 0.065(5) 0.088(6) 0.004(8) 0.022(9) -0.041(9) C
C13D 0.083(6) 0.084(6) 0.055(5) 0.003(10) 0.023(9) -0.012(8) C
C14D 0.050(5) 0.066(5) 0.051(4) 0.020(7) -0.026(7) -0.012(7) C

loop_
_atom_site_label
_atom_site_fract_x
_atom_site_fract_y
_atom_site_fract_z
_atom_site_U_iso_or_equiv
_atom_site_thermal_displace_type
_atom_site_calc_flag
_atom_site_refinement_flags
_atom_site_type_symbol
OA 0.8651(3) 0.3009(3) 0.1475(2) 0.038(2) Uani d . O
C1A 0.7824(6) 0.3646(5) 0.2046(3) 0.038(3) Uani d . C
C2A 0.8030(6) 0.3380(5) 0.2826(3) 0.041(4) Uani d . C
C3A 0.7221(7) 0.4049(5) 0.3378(3) 0.052(4) Uani d . C
C4A 0.6235(7) 0.4922(5) 0.3176(4) 0.055(4) Uani d . C
C5A 0.5976(6) 0.5118(5) 0.2409(4) 0.048(4) Uani d . C
C6A 0.6773(5) 0.4477(4) 0.1832(3) 0.037(4) Uani d . C
C7A 0.9086(6) 0.2387(5) 0.3058(3) 0.053(4) Uani d . C
C8A 0.9719(6) 0.3558(5) 0.1036(3) 0.052(4) Uani d . C
C9A 1.0567(5) 0.2800(5) 0.0445(3) 0.040(4) Uani d . C
N10A 1.1605(5) 0.3235(4) 0.0017(3) 0.047(3) Uani d . N
C11A 1.2442(6) 0.2582(5) -0.0502(3) 0.055(4) Uani d . C
C12A 1.2281(6) 0.1512(5) -0.0610(3) 0.053(4) Uani d . C
C13A 1.1208(6) 0.1088(5) -0.0162(4) 0.054(5) Uani d . C
C14A 1.0329(5) 0.1733(5) 0.0371(3) 0.048(4) Uani d . C
OB 0.6883(4) 0.1474(3) 0.3910(2) 0.052(3) Uani d . O
C1B 0.7698(6) 0.0819(5) 0.3341(3) 0.045(4) Uani d . C
C2B 0.7362(6) -0.0171(5) 0.3176(3) 0.044(4) Uani d . C
C3B 0.8256(7) -0.0791(5) 0.2626(4) 0.058(4) Uani d . C
C4B 0.9416(7) -0.0437(6) 0.2242(4) 0.064(5) Uani d . C
C5B 0.9697(6) 0.0577(6) 0.2397(4) 0.057(4) Uani d . C
C6B 0.8834(6) 0.1238(5) 0.2936(4) 0.046(4) Uani d . C
C7B 0.6014(6) -0.0544(5) 0.3524(3) 0.052(4) Uani d . C
C8B 0.6656(7) 0.0954(5) 0.4712(4) 0.068(5) Uani d . C
C9B 0.7344(7) 0.1444(5) 0.5227(3) 0.048(4) Uani d . C
N10B 0.6739(6) 0.2458(5) 0.5461(3) 0.079(4) Uani d . N
C11B 0.7320(9) 0.2876(7) 0.5955(5) 0.089(6) Uani d . C
C12B 0.8435(10) 0.2316(8) 0.6226(4) 0.090(7) Uani d . C
C13B 0.9031(8) 0.1298(8) 0.5962(5) 0.097(7) Uani d . C
C14B 0.8465(8) 0.0868(6) 0.5462(4) 0.075(5) Uani d . C
OC 0.4377(4) 0.1430(3) 0.2929(2) 0.043(2) Uani d . O
C1C 0.4521(5) 0.0440(5) 0.2560(3) 0.037(4) Uani d . C
C2C 0.3960(5) 0.0501(5) 0.1894(3) 0.039(4) Uani d . C
C3C 0.3963(6) -0.0514(5) 0.1611(3) 0.048(4) Uani d . C
C4C 0.4559(7) -0.1547(5) 0.1952(4) 0.057(4) Uani d . C
C5C 0.5221(6) -0.1568(5) 0.2566(4) 0.055(4) Uani d . C
C6C 0.5227(6) -0.0567(5) 0.2883(3) 0.043(4) Uani d . C
C7C 0.3472(6) 0.1640(5) 0.1442(3) 0.045(4) Uani d . C
C8C 0.3092(6) 0.1568(5) 0.3439(4) 0.063(4) Uani d . C
C9C 0.2997(7) 0.2396(5) 0.4022(3) 0.048(4) Uani d . C
N10C 0.1842(7) 0.2487(5) 0.4514(4) 0.099(5) Uani d . N
C11C 0.1649(10) 0.3211(8) 0.5051(5) 0.124(8) Uani d . C
C12C 0.2563(9) 0.3822(7) 0.5136(4) 0.093(6) Uani d . C
C13C 0.3741(7) 0.3706(6) 0.4629(4) 0.077(5) Uani d . C
C14C 0.3964(6) 0.2989(6) 0.4054(4) 0.059(5) Uani d . C
OD 0.4011(3) 0.3822(3) 0.16751(19) 0.040(2) Uani d . O
C1D 0.4947(6) 0.3177(5) 0.1135(3) 0.035(3) Uani d . C
C2D 0.6104(6) 0.3589(4) 0.0774(3) 0.038(4) Uani d . C
C3D 0.6960(5) 0.2972(5) 0.0205(3) 0.042(4) Uani d . C
C4D 0.6688(6) 0.1985(5) 0.0022(3) 0.046(4) Uani d . C
C5D 0.5560(6) 0.1571(5) 0.0418(3) 0.047(4) Uani d . C
C6D 0.4674(5) 0.2155(5) 0.0991(3) 0.036(4) Uani d . C
C7D 0.6447(5) 0.4646(4) 0.1000(3) 0.042(4) Uani d . C
C8D 0.3087(6) 0.4647(5) 0.1280(3) 0.050(4) Uani d . C
C9D 0.1889(6) 0.5110(5) 0.1848(3) 0.039(4) Uani d . C
N10D 0.1000(5) 0.5876(4) 0.1510(3) 0.059(3) Uani d . N
C11D -0.0128(7) 0.6279(6) 0.1971(4) 0.066(5) Uani d . C
C12D -0.0421(7) 0.5946(6) 0.2755(5) 0.071(5) Uani d . C
C13D 0.0491(8) 0.5158(6) 0.3094(4) 0.080(5) Uani d . C
C14D 0.1694(6) 0.4738(5) 0.2632(4) 0.058(4) Uani d . C
H3A 0.735 0.390 0.391 0.0648 Uiso calc . H
H4A 0.573 0.540 0.356 0.0639 Uiso calc . H
H5A 0.525 0.569 0.228 0.0570 Uiso calc . H
H7AA 0.911 0.238 0.360 0.0643 Uiso calc . H
H7AB 0.992 0.250 0.275 0.0643 Uiso calc . H
H8AA 0.936 0.427 0.077 0.0609 Uiso calc . H
H8AB 1.025 0.369 0.139 0.0609 Uiso calc . H
H11A 1.319 0.287 -0.081 0.0633 Uiso calc . H
H12A 1.289 0.108 -0.098 0.0622 Uiso calc . H
H13A 1.108 0.035 -0.022 0.0648 Uiso calc . H
H14A 0.958 0.145 0.068 0.0587 Uiso calc . H
H3B 0.805 -0.148 0.251 0.0661 Uiso calc . H
H4B 1.002 -0.089 0.188 0.0706 Uiso calc . H
H5B 1.050 0.082 0.213 0.0660 Uiso calc . H
H7BA 0.551 -0.002 0.388 0.0615 Uiso calc . H
H7BB 0.617 -0.129 0.380 0.0615 Uiso calc . H
H8BA 0.572 0.108 0.491 0.0799 Uiso calc . H
H8BB 0.699 0.015 0.472 0.0799 Uiso calc . H
H11B 0.692 0.360 0.613 0.1018 Uiso calc . H
H12B 0.880 0.263 0.659 0.1064 Uiso calc . H
H13B 0.983 0.089 0.613 0.1104 Uiso calc . H
H14B 0.887 0.015 0.528 0.0851 Uiso calc . H
H3C 0.354 -0.050 0.117 0.0598 Uiso calc . H
H4C 0.452 -0.224 0.176 0.0684 Uiso calc . H
H5C 0.568 -0.228 0.278 0.0644 Uiso calc . H
H7CA 0.294 0.153 0.108 0.0562 Uiso calc . H
H7CB 0.295 0.215 0.180 0.0562 Uiso calc . H
H8CA 0.241 0.184 0.313 0.0728 Uiso calc . H
H8CB 0.296 0.085 0.372 0.0728 Uiso calc . H
H11C 0.081 0.331 0.540 0.1368 Uiso calc . H
H12C 0.239 0.431 0.554 0.1063 Uiso calc . H
H13C 0.441 0.412 0.467 0.0907 Uiso calc . H
H14C 0.478 0.291 0.368 0.0707 Uiso calc . H
H3D 0.775 0.324 -0.006 0.0509 Uiso calc . H
H4D 0.727 0.159 -0.038 0.0556 Uiso calc . H
H5D 0.539 0.088 0.030 0.0572 Uiso calc . H
H7DA 0.720 0.485 0.064 0.0517 Uiso calc . H
H7DB 0.571 0.525 0.097 0.0517 Uiso calc . H
H8DA 0.352 0.526 0.102 0.0582 Uiso calc . H
H8DB 0.281 0.429 0.090 0.0582 Uiso calc . H
H11D -0.077 0.684 0.174 0.0730 Uiso calc . H
H12D -0.125 0.626 0.306 0.0778 Uiso calc . H
H13D 0.031 0.489 0.364 0.0841 Uiso calc . H
H14D 0.236 0.420 0.286 0.0656 Uiso calc . H

loop_
_atom_type_symbol
_atom_type_description
_atom_type_scat_dispersion_real
_atom_type_scat_dispersion_imag
_atom_type_scat_source
C ? 0.002 0.002 'International Tables Vol. IV Table 2.2B'
H ? 0.000 0.000 'International Tables Vol. IV Table 2.2B'
N ? 0.004 0.003 'International Tables Vol. IV Table 2.2B'
O ? 0.008 0.006 'International Tables Vol. IV Table 2.2B'

loop_
_geom_angle_atom_site_label_1
_geom_angle_atom_site_label_2
_geom_angle_atom_site_label_3
_geom_angle_site_symmetry_1
_geom_angle_site_symmetry_2
_geom_angle_site_symmetry_3
_geom_angle
_geom_angle_publ_flag
C1A OA C8A . . . 113.3(4) no
OA C1A C2A . . . 118.5(5) no
OA C1A C6A . . . 119.2(5) no
C2A C1A C6A . . . 122.1(5) no
C1A C2A C3A . . . 117.4(5) no
C1A C2A C7A . . . 121.1(5) no
C3A C2A C7A . . . 121.4(5) no
C2A C3A C4A . . . 121.6(5) no
C3A C4A C5A . . . 120.2(5) no
C4A C5A C6A . . . 120.1(5) no
C1A C6A C5A . . . 118.2(5) no
C1A C6A C7D . . . 121.4(5) no
C5A C6A C7D . . . 120.3(5) no
C2A C7A C6B . . . 113.8(5) no
OA C8A C9A . . . 109.4(4) no
C8A C9A N10A . . . 113.6(5) no
C8A C9A C14A . . . 123.4(5) no
N10A C9A C14A . . . 123.0(5) no
C9A N10A C11A . . . 117.0(5) no
N10A C11A C12A . . . 123.8(5) no
C11A C12A C13A . . . 117.9(5) no
C12A C13A C14A . . . 120.0(5) no
C9A C14A C13A . . . 118.4(5) no
C1B OB C8B . . . 118.3(4) no
OB C1B C2B . . . 121.3(6) no
OB C1B C6B . . . 116.1(5) no
C2B C1B C6B . . . 122.5(5) no
C1B C2B C3B . . . 117.3(6) no
C1B C2B C7B . . . 123.1(5) no
C3B C2B C7B . . . 119.4(5) no
C2B C3B C4B . . . 121.9(6) no
C3B C4B C5B . . . 119.4(6) no
C4B C5B C6B . . . 121.3(6) no
C7A C6B C1B . . . 121.3(5) no
C7A C6B C5B . . . 121.2(6) no
C1B C6B C5B . . . 117.4(6) no
C2B C7B C6C . . . 111.4(4) no
OB C8B C9B . . . 111.6(5) no
C8B C9B N10B . . . 116.1(6) no
C8B C9B C14B . . . 121.3(6) no
N10B C9B C14B . . . 122.5(6) no
C9B N10B C11B . . . 116.3(6) no
N10B C11B C12B . . . 123.5(7) no
C11B C12B C13B . . . 118.2(7) no
C12B C13B C14B . . . 119.0(7) no
C9B C14B C13B . . . 120.3(7) no
C1C OC C8C . . . 107.8(4) no
OC C1C C2C . . . 119.3(5) no
OC C1C C6C . . . 118.1(5) no
C2C C1C C6C . . . 122.5(5) no
C1C C2C C3C . . . 117.7(5) no
C1C C2C C7C . . . 121.6(5) no
C3C C2C C7C . . . 120.5(5) no
C2C C3C C4C . . . 121.5(5) no
C3C C4C C5C . . . 119.4(5) no
C4C C5C C6C . . . 121.2(5) no
C7B C6C C1C . . . 120.1(5) no
C7B C6C C5C . . . 122.7(5) no
C1C C6C C5C . . . 117.1(5) no
C2C C7C C6D . . . 109.2(4) no
OC C8C C9C . . . 111.7(5) no
C8C C9C N10C . . . 111.9(6) no
C8C C9C C14C . . . 125.1(6) no
N10C C9C C14C . . . 123.0(5) no
C9C N10C C11C . . . 116.7(6) no
N10C C11C C12C . . . 124.3(7) no
C11C C12C C13C . . . 117.7(6) no
C12C C13C C14C . . . 119.6(7) no
C9C C14C C13C . . . 118.5(6) no
C1D OD C8D . . . 111.1(4) no
OD C1D C2D . . . 118.8(5) no
OD C1D C6D . . . 118.3(5) no
C2D C1D C6D . . . 122.9(5) no
C1D C2D C3D . . . 117.3(5) no
C1D C2D C7D . . . 122.0(5) no
C3D C2D C7D . . . 120.7(5) no
C2D C3D C4D . . . 121.2(5) no
C3D C4D C5D . . . 120.1(5) no
C4D C5D C6D . . . 120.9(5) no
C7C C6D C1D . . . 123.2(5) no
C7C C6D C5D . . . 119.3(5) no
C1D C6D C5D . . . 117.5(5) no
C6A C7D C2D . . . 112.9(4) no
OD C8D C9D . . . 111.4(4) no
C8D C9D N10D . . . 113.7(5) no
C8D C9D C14D . . . 123.2(5) no
N10D C9D C14D . . . 122.9(5) no
C9D N10D C11D . . . 117.3(5) no
N10D C11D C12D . . . 124.1(6) no
C11D C12D C13D . . . 118.3(6) no
C12D C13D C14D . . . 119.1(6) no
C9D C14D C13D . . . 118.3(6) no

loop_
_geom_bond_atom_site_label_1
_geom_bond_atom_site_label_2
_geom_bond_site_symmetry_1
_geom_bond_site_symmetry_2
_geom_bond_distance
_geom_bond_publ_flag
OA C1A . . 1.390(6) no
OA C8A . . 1.433(7) no
C1A C2A . . 1.393(8) no
C1A C6A . . 1.391(8) no
C2A C3A . . 1.382(8) no
C2A C7A . . 1.513(8) no
C3A C4A . . 1.367(10) no
C4A C5A . . 1.387(9) no
C5A C6A . . 1.388(8) no
C6A C7D . . 1.525(8) no
C7A C6B . . 1.506(8) no
C8A C9A . . 1.502(8) no
C9A N10A . . 1.334(8) no
C9A C14A . . 1.381(9) no
N10A C11A . . 1.344(8) no
C11A C12A . . 1.373(9) no
C12A C13A . . 1.367(9) no
C13A C14A . . 1.372(8) no
OB C1B . . 1.394(7) no
OB C8B . . 1.435(7) no
C1B C2B . . 1.386(9) no
C1B C6B . . 1.393(9) no
C2B C3B . . 1.382(9) no
C2B C7B . . 1.536(9) no
C3B C4B . . 1.369(10) no
C4B C5B . . 1.383(10) no
C5B C6B . . 1.383(9) no
C7B C6C . . 1.512(9) no
C8B C9B . . 1.496(9) no
C9B N10B . . 1.334(9) no
C9B C14B . . 1.334(10) no
N10B C11B . . 1.345(11) no
C11B C12B . . 1.349(14) no
C12B C13B . . 1.355(14) no
C13B C14B . . 1.351(13) no
OC C1C . . 1.401(6) no
OC C8C . . 1.441(7) no
C1C C2C . . 1.382(8) no
C1C C6C . . 1.384(8) no
C2C C3C . . 1.380(8) no
C2C C7C . . 1.518(8) no
C3C C4C . . 1.374(9) no
C4C C5C . . 1.374(10) no
C5C C6C . . 1.396(8) no
C7C C6D . . 1.527(8) no
C8C C9C . . 1.498(8) no
C9C N10C . . 1.322(9) no
C9C C14C . . 1.356(10) no
N10C C11C . . 1.328(10) no
C11C C12C . . 1.352(14) no
C12C C13C . . 1.354(11) no
C13C C14C . . 1.370(9) no
OD C1D . . 1.406(6) no
OD C8D . . 1.431(7) no
C1D C2D . . 1.388(8) no
C1D C6D . . 1.381(8) no
C2D C3D . . 1.385(8) no
C2D C7D . . 1.510(8) no
C3D C4D . . 1.367(9) no
C4D C5D . . 1.380(9) no
C5D C6D . . 1.382(8) no
C8D C9D . . 1.491(8) no
C9D N10D . . 1.324(8) no
C9D C14D . . 1.358(9) no
N10D C11D . . 1.327(9) no
C11D C12D . . 1.353(11) no
C12D C13D . . 1.354(11) no
C13D C14D . . 1.388(9) no

loop_
_geom_contact_atom_site_label_1
_geom_contact_atom_site_label_2
_geom_contact_distance
_geom_contact_site_symmetry_1
_geom_contact_site_symmetry_2
_geom_contact_publ_flag
N10A H8DB 2.74 . 1_655 no
N10A H7CA 2.88 . 1_655 no
N10A H7DA 2.82 . 2_765 no
N10D H3D 2.76 . 2_665 no

loop_
_geom_torsion_atom_site_label_1
_geom_torsion_atom_site_label_2
_geom_torsion_atom_site_label_3
_geom_torsion_atom_site_label_4
_geom_torsion_site_symmetry_1
_geom_torsion_site_symmetry_2
_geom_torsion_site_symmetry_3
_geom_torsion_site_symmetry_4
_geom_torsion
_geom_torsion_publ_flag
C8A OA C1A C2A . . . . -98.4(6) no
C8A OA C1A C6A . . . . 85.4(6) no
C1A OA C8A C9A . . . . 179.1(7) no
OA C1A C2A C3A . . . . 178.1(8) no
OA C1A C2A C7A . . . . -2.8(3) no
C6A C1A C2A C7A . . . . 173.2(8) no
OA C1A C6A C5A . . . . -178.8(8) no
OA C1A C6A C7D . . . . 4.4(3) no
C2A C1A C6A C7D . . . . -171.6(8) no
C7A C2A C3A C4A . . . . -177.6(9) no
C1A C2A C7A C6B . . . . -63.6(6) no
C3A C2A C7A C6B . . . . 115.5(8) no
C4A C5A C6A C7D . . . . 176.7(8) no
C1A C6A C7D C2D . . . . 60.0(5) no
C5A C6A C7D C2D . . . . -116.8(7) no
C2A C7A C6B C1B . . . . -62.0(6) no
C2A C7A C6B C5B . . . . 115.7(8) no
OA C8A C9A N10A . . . . -178.8(8) no
OA C8A C9A C14A . . . . -1.3(3) no
C8B OB C1B C2B . . . . 61.6(5) no
C8B OB C1B C6B . . . . -120.4(7) no
C1B OB C8B C9B . . . . 109.7(7) no
OB C1B C2B C3B . . . . -177.4(9) no
OB C1B C2B C7B . . . . 7.6(3) no
C6B C1B C2B C7B . . . . -170.3(9) no
OB C1B C6B C7A . . . . -5.5(3) no
OB C1B C6B C5B . . . . 176.8(9) no
C2B C1B C6B C7A . . . . 172.5(9) no
C7B C2B C3B C4B . . . . 173.8(9) no
C1B C2B C7B C6C . . . . 116.8(8) no
C3B C2B C7B C6C . . . . -58.1(5) no
C4B C5B C6B C7A . . . . -175.2(9) no
C2B C7B C6C C1C . . . . -79.8(6) no
C2B C7B C6C C5C . . . . 97.2(7) no
OB C8B C9B N10B . . . . 78.8(7) no
OB C8B C9B C14B . . . . -104.1(8) no
C8C OC C1C C2C . . . . 82.9(6) no
C8C OC C1C C6C . . . . -97.1(6) no
C1C OC C8C C9C . . . . 164.1(8) no
OC C1C C2C C3C . . . . -171.3(8) no
OC C1C C2C C7C . . . . 14.2(3) no
C6C C1C C2C C7C . . . . -165.8(8) no
OC C1C C6C C7B . . . . -10.4(3) no
OC C1C C6C C5C . . . . 172.4(8) no
C2C C1C C6C C7B . . . . 169.6(8) no
C7C C2C C3C C4C . . . . 171.4(8) no
C1C C2C C7C C6D . . . . 72.9(6) no
C3C C2C C7C C6D . . . . -101.5(7) no
C4C C5C C6C C7B . . . . -176.1(9) no
C2C C7C C6D C1D . . . . -117.0(7) no
C2C C7C C6D C5D . . . . 61.7(5) no
OC C8C C9C N10C . . . . -177.1(9) no
OC C8C C9C C14C . . . . 2.7(4) no
C8D OD C1D C2D . . . . 87.6(6) no
C8D OD C1D C6D . . . . -92.8(6) no
C1D OD C8D C9D . . . . 164.5(7) no
OD C1D C2D C3D . . . . -175.7(8) no
OD C1D C2D C7D . . . . 5.9(3) no
C6D C1D C2D C7D . . . . -173.7(8) no
OD C1D C6D C7C . . . . -5.7(3) no
OD C1D C6D C5D . . . . 175.7(8) no
C2D C1D C6D C7C . . . . 174.0(8) no
C7D C2D C3D C4D . . . . 177.0(8) no
C1D C2D C7D C6A . . . . 67.8(5) no
C3D C2D C7D C6A . . . . -110.6(7) no
C4D C5D C6D C7C . . . . -177.2(8) no
OD C8D C9D N10D . . . . -179.8(8) no
OD C8D C9D C14D . . . . -3.1(3) no
